data_7028881
loop_
_publ_author_name
'Wrixon, Justin D.'
'Hayward, John J.'
'Raza, Osman'
'Rawson, Jeremy M.'

_publ_section_title
;
 Oxidative addition chemistry of tetrathiocines: synthesis, structures and
 properties of group 10 dithiolate complexes.
;
_journal_issue 5
_journal_name_full 'Dalton transactions (Cambridge, England : 2003)'
_journal_page_first 2134
_journal_page_last 2139
_journal_paper_doi 10.1039/c3dt52802b
_journal_volume 43
_journal_year 2014
_chemical_formula_moiety 'C34 H32 O2 P2 Pt S2, C H2 Cl2'
_chemical_formula_sum 'C35 H34 Cl2 O2 P2 Pt S2'
_chemical_formula_weight 878.67
_chemical_name_systematic
; 
 ? 
;
_space_group_IT_number 122
_symmetry_cell_setting tetragonal
_symmetry_space_group_name_Hall 'I -4 2bw'
_symmetry_space_group_name_H-M 'I -4 2 d'
_atom_sites_solution_hydrogens geom
_atom_sites_solution_primary direct
_atom_sites_solution_secondary difmap
_audit_creation_method SHELXL-97
_cell_angle_alpha 90.00
_cell_angle_beta 90.00
_cell_angle_gamma 90.00
_cell_formula_units_Z 8
_cell_length_a 20.864(6)
_cell_length_b 20.864(6)
_cell_length_c 15.544(5)
_cell_measurement_reflns_used 9981
_cell_measurement_temperature 150(2)
_cell_measurement_theta_max 28.33
_cell_measurement_theta_min 2.54
_cell_volume 6766(4)
_computing_cell_refinement 'Bruker APEX2'
_computing_data_collection 'Bruker SMART'
_computing_data_reduction 'Bruker SAINT'
_computing_molecular_graphics 'Bruker SHELXTL'
_computing_publication_material 'Bruker SHELXTL'
_computing_structure_refinement 'SHELXL-97 (Sheldrick, 2008)'
_computing_structure_solution 'SHELXS-97 (Sheldrick, 2008)'
_diffrn_ambient_temperature 150(2)
_diffrn_measured_fraction_theta_full 0.984
_diffrn_measured_fraction_theta_max 0.984
_diffrn_measurement_device_type 'Bruker CCD area detector'
_diffrn_measurement_method 'phi and omega scans'
_diffrn_radiation_monochromator graphite
_diffrn_radiation_source 'fine-focus sealed tube'
_diffrn_radiation_type MoK\a
_diffrn_radiation_wavelength 0.71073
_diffrn_reflns_av_R_equivalents 0.0420
_diffrn_reflns_av_sigmaI/netI 0.0216
_diffrn_reflns_limit_h_max 27
_diffrn_reflns_limit_h_min -26
_diffrn_reflns_limit_k_max 27
_diffrn_reflns_limit_k_min -27
_diffrn_reflns_limit_l_max 20
_diffrn_reflns_limit_l_min -20
_diffrn_reflns_number 39594
_diffrn_reflns_theta_full 28.46
_diffrn_reflns_theta_max 28.46
_diffrn_reflns_theta_min 1.38
_exptl_absorpt_coefficient_mu 4.556
_exptl_absorpt_correction_T_max 0.5482
_exptl_absorpt_correction_T_min 0.4339
_exptl_absorpt_correction_type multi-scan
_exptl_absorpt_process_details multi-scan
_exptl_crystal_colour yellow
_exptl_crystal_density_diffrn 1.725
_exptl_crystal_density_method 'not measured'
_exptl_crystal_description block
_exptl_crystal_F_000 3472
_exptl_crystal_size_max 0.22
_exptl_crystal_size_mid 0.15
_exptl_crystal_size_min 0.15
_refine_diff_density_max 0.647
_refine_diff_density_min -0.487
_refine_diff_density_rms 0.076
_refine_ls_abs_structure_details 'Flack H D (1983), Acta Cryst. A39, 876-881'
_refine_ls_abs_structure_Flack 0.00(5)
_refine_ls_extinction_method none
_refine_ls_goodness_of_fit_ref 1.086
_refine_ls_hydrogen_treatment constr
_refine_ls_matrix_type full
_refine_ls_number_parameters 205
_refine_ls_number_reflns 4142
_refine_ls_number_restraints 0
_refine_ls_restrained_S_all 1.086
_refine_ls_R_factor_all 0.0181
_refine_ls_R_factor_gt 0.0172
_refine_ls_shift/su_max 0.001
_refine_ls_shift/su_mean 0.000
_refine_ls_structure_factor_coef Fsqd
_refine_ls_weighting_details 'calc w=1/[\s^2^(Fo^2^)+(0.0201P)^2^+6.4485P] where P=(Fo^2^+2Fc^2^)/3'
_refine_ls_weighting_scheme calc
_refine_ls_wR_factor_gt 0.0407
_refine_ls_wR_factor_ref 0.0411
_reflns_number_gt 4043
_reflns_number_total 4142
_reflns_threshold_expression >2sigma(I)
_cod_data_source_file c3dt52802b.txt
_cod_data_source_block compound_3
_cod_depositor_comments
;
The following automatic conversions were performed:

'_symmetry_cell_setting' value 'Tetragonal' changed to 'tetragonal'
according to
/usr/data/users/saulius/automatic-downloads/current/RSC/lib/dictionaries/cif_core.dic
dictionary named 'cif_core.dic' version 2.4.2 from 2011-04-26.

Automatic conversion script
Id: cif_fix_values 2281 2013-09-26 08:29:07Z andrius 
;
_cod_original_cell_volume 6766(3)
_cod_original_sg_symbol_H-M I-42d
_cod_database_code 7028881

loop_
_symmetry_equiv_pos_as_xyz
'x, y, z'
'-x, -y, z'
'y, -x, -z'
'-y, x, -z'
'-x+1/2, y, -z+3/4'
'x+1/2, -y, -z+3/4'
'-y+1/2, -x, z+3/4'
'y+1/2, x, z+3/4'
'x+1/2, y+1/2, z+1/2'
'-x+1/2, -y+1/2, z+1/2'
'y+1/2, -x+1/2, -z+1/2'
'-y+1/2, x+1/2, -z+1/2'
'-x+1, y+1/2, -z+5/4'
'x+1, -y+1/2, -z+5/4'
'-y+1, -x+1/2, z+5/4'
'y+1, x+1/2, z+5/4'

loop_
_atom_site_label
_atom_site_type_symbol
_atom_site_fract_x
_atom_site_fract_y
_atom_site_fract_z
_atom_site_U_iso_or_equiv
_atom_site_adp_type
_atom_site_occupancy
_atom_site_symmetry_multiplicity
_atom_site_calc_flag
_atom_site_refinement_flags
_atom_site_disorder_assembly
_atom_site_disorder_group
Pt1 Pt 0.2500 -0.060639(5) -0.6250 0.01345(4) Uani 1 2 d S . .
S1 S 0.24560(4) -0.13978(3) -0.52177(3) 0.01757(12) Uani 1 1 d . . .
P1 P 0.24522(4) 0.01885(3) -0.52690(4) 0.01511(12) Uani 1 1 d . . .
O1 O 0.25183(12) -0.38679(7) -0.54254(10) 0.0195(3) Uani 1 1 d . . .
C11 C 0.25000(15) -0.21142(10) -0.58012(13) 0.0135(4) Uani 1 1 d . . .
C12 C 0.25221(15) -0.26994(10) -0.53592(14) 0.0150(4) Uani 1 1 d . . .
H12 H 0.2544 -0.2700 -0.4749 0.018 Uiso 1 1 calc R . .
C13 C 0.25120(15) -0.32726(10) -0.57947(14) 0.0142(4) Uani 1 1 d . . .
C14 C 0.2508(2) -0.38843(12) -0.45072(16) 0.0292(6) Uani 1 1 d . . .
H14A H 0.2890 -0.3667 -0.4282 0.044 Uiso 1 1 calc R . .
H14B H 0.2506 -0.4331 -0.4311 0.044 Uiso 1 1 calc R . .
H14C H 0.2123 -0.3666 -0.4298 0.044 Uiso 1 1 calc R . .
C21 C 0.18238(14) 0.01638(14) -0.44591(19) 0.0198(6) Uani 1 1 d . . .
C22 C 0.13227(15) -0.02626(15) -0.4533(2) 0.0240(6) Uani 1 1 d . . .
H22 H 0.1306 -0.0551 -0.5005 0.029 Uiso 1 1 calc R . .
C23 C 0.08417(16) -0.02693(17) -0.3916(2) 0.0344(9) Uani 1 1 d . . .
H23 H 0.0493 -0.0559 -0.3970 0.041 Uiso 1 1 calc R . .
C26 C 0.18477(13) 0.05860(16) -0.3771(3) 0.0340(6) Uani 1 1 d . . .
H26 H 0.2193 0.0880 -0.3722 0.041 Uiso 1 1 calc R . .
C31 C 0.31857(14) 0.03120(14) -0.46498(17) 0.0171(5) Uani 1 1 d . . .
C35 C 0.40318(13) -0.01604(14) -0.3814(3) 0.0281(6) Uani 1 1 d . . .
H35 H 0.4244 -0.0532 -0.3604 0.034 Uiso 1 1 calc R . .
C33 C 0.39294(14) 0.09763(14) -0.3872(2) 0.0289(7) Uani 1 1 d . . .
H33 H 0.4074 0.1391 -0.3708 0.035 Uiso 1 1 calc R . .
C34 C 0.42428(13) 0.04409(14) -0.35735(18) 0.0247(6) Uani 1 1 d . . .
H34 H 0.4603 0.0484 -0.3204 0.030 Uiso 1 1 calc R . .
C41 C 0.22979(13) 0.09451(12) -0.58401(18) 0.0208(6) Uani 1 1 d . . .
H41A H 0.1837 0.0980 -0.5986 0.025 Uiso 1 1 calc R . .
H41B H 0.2416 0.1314 -0.5472 0.025 Uiso 1 1 calc R . .
C32 C 0.34037(15) 0.09130(14) -0.4410(2) 0.0278(6) Uani 1 1 d . . .
H32 H 0.3191 0.1285 -0.4616 0.033 Uiso 1 1 calc R . .
C25 C 0.13684(17) 0.0578(2) -0.3158(3) 0.0483(10) Uani 1 1 d . . .
H25 H 0.1381 0.0871 -0.2689 0.058 Uiso 1 1 calc R . .
C36 C 0.35135(14) -0.02224(14) -0.4359(2) 0.0220(6) Uani 1 1 d . . .
H36 H 0.3380 -0.0637 -0.4537 0.026 Uiso 1 1 calc R . .
C24 C 0.08690(17) 0.0143(2) -0.3227(2) 0.0427(9) Uani 1 1 d . . .
H24 H 0.0545 0.0129 -0.2797 0.051 Uiso 1 1 calc R . .
C1S C 0.2500 0.0276(2) -0.1250 0.0658(19) Uani 0.50 2 d SP . 1
H1S1 H 0.2762 0.0005 -0.0862 0.079 Uiso 0.25 1 calc PR . 1
H1S2 H 0.2238 0.0005 -0.1638 0.079 Uiso 0.25 1 calc PR . 1
Cl1 Cl 0.2953(2) 0.08484(15) -0.1801(3) 0.0616(7) Uani 0.50 1 d P A 1
C2S C 0.2500 0.0276(2) -0.1250 0.0658(19) Uani 0.50 2 d SP . 2
H2S1 H 0.2758 -0.0013 -0.0883 0.079 Uiso 0.25 1 calc PR . 2
H2S2 H 0.2242 -0.0013 -0.1617 0.079 Uiso 0.25 1 calc PR . 2
Cl2 Cl 0.3064(2) 0.05616(15) -0.1965(3) 0.0616(7) Uani 0.50 1 d P B 2

loop_
_atom_site_aniso_label
_atom_site_aniso_U_11
_atom_site_aniso_U_22
_atom_site_aniso_U_33
_atom_site_aniso_U_23
_atom_site_aniso_U_13
_atom_site_aniso_U_12
Pt1 0.01823(6) 0.01129(6) 0.01082(6) 0.000 -0.00057(5) 0.000
S1 0.0295(3) 0.0127(3) 0.0105(2) -0.00072(19) 0.0012(3) -0.0017(3)
P1 0.0191(3) 0.0131(3) 0.0131(3) -0.0013(2) -0.0020(3) 0.0016(3)
O1 0.0299(9) 0.0131(8) 0.0155(8) 0.0036(6) 0.0017(10) 0.0008(10)
C11 0.0135(10) 0.0154(10) 0.0116(10) -0.0006(8) -0.0030(12) -0.0001(13)
C12 0.0169(10) 0.0164(10) 0.0116(9) -0.0006(8) -0.0014(12) -0.0003(11)
C13 0.0148(10) 0.0131(10) 0.0146(11) 0.0039(8) -0.0003(12) -0.0022(12)
C14 0.0495(17) 0.0228(12) 0.0152(12) 0.0066(9) 0.0005(16) -0.0003(17)
C21 0.0207(13) 0.0199(14) 0.0187(14) -0.0002(11) -0.0028(11) 0.0072(11)
C22 0.0230(14) 0.0250(15) 0.0241(15) -0.0051(11) 0.0020(12) 0.0019(12)
C23 0.0246(14) 0.0386(18) 0.040(3) -0.0063(15) 0.0088(14) -0.0011(13)
C26 0.0254(13) 0.0440(16) 0.0326(14) -0.0132(19) 0.0015(15) -0.0026(12)
C31 0.0181(13) 0.0188(13) 0.0145(13) -0.0010(11) -0.0009(10) 0.0023(10)
C35 0.0234(13) 0.0243(13) 0.0367(17) 0.0023(16) -0.0054(16) 0.0040(10)
C33 0.0263(13) 0.0218(13) 0.0386(19) -0.0064(13) -0.0069(14) -0.0036(10)
C34 0.0182(12) 0.0346(16) 0.0214(16) -0.0052(11) -0.0033(10) -0.0013(11)
C41 0.0281(15) 0.0129(12) 0.0213(14) 0.0004(10) -0.0067(11) 0.0047(10)
C32 0.0291(15) 0.0204(14) 0.0338(16) -0.0001(12) -0.0099(13) 0.0018(12)
C25 0.0345(18) 0.076(3) 0.0344(19) -0.032(2) 0.0062(15) 0.0009(19)
C36 0.0246(15) 0.0159(13) 0.0254(15) -0.0025(11) -0.0036(12) -0.0008(11)
C24 0.0283(17) 0.071(3) 0.0286(18) -0.0108(18) 0.0098(14) 0.0033(17)
C1S 0.084(5) 0.030(3) 0.083(5) 0.000 0.050(5) 0.000
Cl1 0.0590(14) 0.069(2) 0.0569(15) 0.0202(16) 0.0013(11) -0.0263(17)
C2S 0.084(5) 0.030(3) 0.083(5) 0.000 0.050(5) 0.000
Cl2 0.0590(14) 0.069(2) 0.0569(15) 0.0202(16) 0.0013(11) -0.0263(17)

loop_
_atom_type_symbol
_atom_type_description
_atom_type_scat_dispersion_real
_atom_type_scat_dispersion_imag
_atom_type_scat_source
C C 0.0033 0.0016 'International Tables Vol C Tables 4.2.6.8 and 6.1.1.4'
H H 0.0000 0.0000 'International Tables Vol C Tables 4.2.6.8 and 6.1.1.4'
O O 0.0106 0.0060 'International Tables Vol C Tables 4.2.6.8 and 6.1.1.4'
P P 0.1023 0.0942 'International Tables Vol C Tables 4.2.6.8 and 6.1.1.4'
S S 0.1246 0.1234 'International Tables Vol C Tables 4.2.6.8 and 6.1.1.4'
Pt Pt -1.7033 8.3905 'International Tables Vol C Tables 4.2.6.8 and 6.1.1.4'
Cl Cl 0.1484 0.1585 'International Tables Vol C Tables 4.2.6.8 and 6.1.1.4'

loop_
_geom_angle_atom_site_label_1
_geom_angle_atom_site_label_2
_geom_angle_atom_site_label_3
_geom_angle
_geom_angle_site_symmetry_1
_geom_angle_site_symmetry_3
P1 Pt1 P1 85.31(4) . 5_553
P1 Pt1 S1 93.11(3) . .
P1 Pt1 S1 178.39(2) 5_553 .
P1 Pt1 S1 178.40(2) . 5_553
P1 Pt1 S1 93.12(3) 5_553 5_553
S1 Pt1 S1 88.46(4) . 5_553
C11 S1 Pt1 104.41(7) . .
C21 P1 C31 104.09(12) . .
C21 P1 C41 103.43(13) . .
C31 P1 C41 106.25(13) . .
C21 P1 Pt1 118.63(10) . .
C31 P1 Pt1 115.03(9) . .
C41 P1 Pt1 108.21(9) . .
C13 O1 C14 116.17(18) . .
C11 C11 C12 119.35(12) 5_553 .
C11 C11 S1 121.20(7) 5_553 .
C12 C11 S1 119.44(15) . .
C13 C12 C11 121.1(2) . .
C13 C12 H12 119.5 . .
C11 C12 H12 119.5 . .
O1 C13 C12 125.7(2) . .
O1 C13 C13 114.81(11) . 5_553
C12 C13 C13 119.52(13) . 5_553
O1 C14 H14A 109.5 . .
O1 C14 H14B 109.5 . .
H14A C14 H14B 109.5 . .
O1 C14 H14C 109.5 . .
H14A C14 H14C 109.5 . .
H14B C14 H14C 109.5 . .
C22 C21 C26 120.1(3) . .
C22 C21 P1 120.5(2) . .
C26 C21 P1 119.3(2) . .
C21 C22 C23 119.9(3) . .
C21 C22 H22 120.1 . .
C23 C22 H22 120.1 . .
C24 C23 C22 120.1(3) . .
C24 C23 H23 119.9 . .
C22 C23 H23 119.9 . .
C25 C26 C21 119.9(3) . .
C25 C26 H26 120.0 . .
C21 C26 H26 120.0 . .
C36 C31 C32 118.6(3) . .
C36 C31 P1 118.2(2) . .
C32 C31 P1 123.0(2) . .
C36 C35 C34 120.1(3) . .
C36 C35 H35 120.0 . .
C34 C35 H35 120.0 . .
C34 C33 C32 120.2(3) . .
C34 C33 H33 119.9 . .
C32 C33 H33 119.9 . .
C33 C34 C35 119.7(3) . .
C33 C34 H34 120.2 . .
C35 C34 H34 120.2 . .
C41 C41 P1 107.82(14) 5_553 .
C41 C41 H41A 110.1 5_553 .
P1 C41 H41A 110.1 . .
C41 C41 H41B 110.1 5_553 .
P1 C41 H41B 110.1 . .
H41A C41 H41B 108.5 . .
C31 C32 C33 120.6(3) . .
C31 C32 H32 119.7 . .
C33 C32 H32 119.7 . .
C26 C25 C24 119.9(3) . .
C26 C25 H25 120.1 . .
C24 C25 H25 120.1 . .
C35 C36 C31 120.8(3) . .
C35 C36 H36 119.6 . .
C31 C36 H36 119.6 . .
C23 C24 C25 120.1(3) . .
C23 C24 H24 120.0 . .
C25 C24 H24 120.0 . .
Cl1 C1S Cl1 93.8(3) . 5_554
Cl1 C1S H1S1 113.0 . .
Cl1 C1S H1S1 113.0 5_554 .
Cl1 C1S H1S2 113.0 . .
Cl1 C1S H1S2 113.0 5_554 .
H1S1 C1S H1S2 110.4 . .

loop_
_geom_bond_atom_site_label_1
_geom_bond_atom_site_label_2
_geom_bond_distance
_geom_bond_site_symmetry_2
Pt1 P1 2.2552(7) .
Pt1 P1 2.2552(7) 5_553
Pt1 S1 2.3042(7) .
Pt1 S1 2.3043(7) 5_553
S1 C11 1.751(2) .
P1 C21 1.818(3) .
P1 C31 1.826(3) .
P1 C41 1.839(3) .
O1 C13 1.368(3) .
O1 C14 1.428(3) .
C11 C11 1.395(4) 5_553
C11 C12 1.402(3) .
C12 C13 1.374(3) .
C12 H12 0.9500 .
C13 C13 1.416(4) 5_553
C14 H14A 0.9800 .
C14 H14B 0.9800 .
C14 H14C 0.9800 .
C21 C22 1.378(4) .
C21 C26 1.386(5) .
C22 C23 1.388(4) .
C22 H22 0.9500 .
C23 C24 1.375(5) .
C23 H23 0.9500 .
C26 C25 1.382(5) .
C26 H26 0.9500 .
C31 C36 1.384(4) .
C31 C32 1.385(4) .
C35 C36 1.380(4) .
C35 C34 1.381(4) .
C35 H35 0.9500 .
C33 C34 1.375(4) .
C33 C32 1.386(4) .
C33 H33 0.9500 .
C34 H34 0.9500 .
C41 C41 1.528(6) 5_553
C41 H41A 0.9900 .
C41 H41B 0.9900 .
C32 H32 0.9500 .
C25 C24 1.386(5) .
C25 H25 0.9500 .
C36 H36 0.9500 .
C24 H24 0.9500 .
C1S Cl1 1.747(5) .
C1S Cl1 1.747(5) 5_554
C1S H1S1 0.9900 .
C1S H1S2 0.9900 .
